data_7714940
loop_
_publ_author_name
'Sindhu, M.'
'Kalaivani, P.'
'Prabusankar, G.'
'Sivasamy, R.'
'Prabhakaran, R.'

_publ_section_title
;
 Preparation of new organo-ruthenium(II) complexes and their nucleic
 acid/albumin binding efficiency and <i>in vitro</i> cytotoxicity studies.
;
_journal_issue 7
_journal_name_full 'Dalton transactions (Cambridge, England : 2003)'
_journal_page_first 3075
_journal_page_last 3096
_journal_paper_doi 10.1039/d3dt04017h
_journal_volume 53
_journal_year 2024
_chemical_absolute_configuration unk
_chemical_formula_moiety '1(C18 H17 Fe N3 O), 0.25[C2H3N]'
_chemical_formula_sum 'C18.5 H17.75 Fe N3.25 O'
_chemical_formula_weight 357.464
_space_group_crystal_system monoclinic
_space_group_IT_number 5
_space_group_name_Hall 'C 2y'
_space_group_name_H-M_alt 'C 1 2 1'
_symmetry_Int_Tables_number 5
_audit_creation_date 2023-12-16
_audit_creation_method
;
Olex2 1.5-dev
(compiled 2023.12.04 svn.r209d9fb2 for OlexSys, GUI svn.r6697)
;
_audit_update_record
;
2023-12-23 deposited with the CCDC.	2024-01-05 downloaded from the CCDC.
;
_cell_angle_alpha 90
_cell_angle_beta 134.968(7)
_cell_angle_gamma 90
_cell_formula_units_Z 8
_cell_length_a 30.890(5)
_cell_length_b 6.9726(10)
_cell_length_c 21.830(3)
_cell_measurement_reflns_used 8390
_cell_measurement_temperature 273
_cell_measurement_theta_max 26.953
_cell_measurement_theta_min 2.944
_cell_volume 3326.5(9)
_computing_cell_refinement 'SAINT V8.40A (?, 2016)'
_computing_data_reduction 'SAINT V8.40A (?, 2016)'
_computing_molecular_graphics 'Olex2 1.5-dev (Dolomanov et al., 2009)'
_computing_publication_material 'Olex2 1.5-dev (Dolomanov et al., 2009)'
_computing_structure_refinement 'olex2.refine 1.5-dev (Bourhis et al., 2015)'
_computing_structure_solution 'olex2.solve (Bourhis et al., 2015)'
_diffrn_ambient_temperature 273.00
_diffrn_measured_fraction_theta_full 0.9988
_diffrn_measured_fraction_theta_max 0.9965
_diffrn_measurement_device_type 'Bruker D8'
_diffrn_radiation_type 'Mo K\a'
_diffrn_radiation_wavelength 0.71073
_diffrn_reflns_av_R_equivalents 0.0549
_diffrn_reflns_av_unetI/netI 0.0528
_diffrn_reflns_Laue_measured_fraction_full 0.9988
_diffrn_reflns_Laue_measured_fraction_max 0.9965
_diffrn_reflns_limit_h_max 39
_diffrn_reflns_limit_h_min -39
_diffrn_reflns_limit_k_max 8
_diffrn_reflns_limit_k_min -8
_diffrn_reflns_limit_l_max 28
_diffrn_reflns_limit_l_min -27
_diffrn_reflns_number 33466
_diffrn_reflns_point_group_measured_fraction_full 0.9985
_diffrn_reflns_point_group_measured_fraction_max 0.9931
_diffrn_reflns_theta_full 25.2417
_diffrn_reflns_theta_max 27.19
_diffrn_reflns_theta_min 2.64
_exptl_absorpt_coefficient_mu 0.916
_exptl_absorpt_correction_T_max 0.930
_exptl_absorpt_correction_T_min 0.916
_exptl_absorpt_correction_type gaussian
_exptl_crystal_colour orange
_exptl_crystal_colour_primary orange
_exptl_crystal_density_diffrn 1.427
_exptl_crystal_description block
_exptl_crystal_F_000 1487.747
_exptl_crystal_size_max 0.8
_exptl_crystal_size_mid 0.08
_exptl_crystal_size_min 0.08
_refine_diff_density_max 0.3107
_refine_diff_density_min -0.2915
_refine_diff_density_rms 0.0646
_refine_ls_abs_structure_details 'Hooft, R.W.W., Straver, L.H., Spek, A.L. (2010). J. Appl. Cryst., 43, 665-668.'
_refine_ls_abs_structure_Flack 0.022(10)
_refine_ls_d_res_high 0.7777
_refine_ls_d_res_low 7.7225
_refine_ls_goodness_of_fit_ref 1.0203
_refine_ls_hydrogen_treatment mixed
_refine_ls_matrix_type full
_refine_ls_number_constraints 85
_refine_ls_number_parameters 446
_refine_ls_number_reflns 7335
_refine_ls_number_restraints 71
_refine_ls_restrained_S_all 1.0115
_refine_ls_R_factor_all 0.0627
_refine_ls_R_factor_gt 0.0371
_refine_ls_shift/su_max -0.0003
_refine_ls_shift/su_mean 0.0000
_refine_ls_structure_factor_coef Fsqd
_refine_ls_weighting_details 'w=1/[\s^2^(Fo^2^)+(0.0280P)^2^+0.6129P] where P=(Fo^2^+2Fc^2^)/3'
_refine_ls_weighting_scheme calc
_refine_ls_wR_factor_gt 0.0696
_refine_ls_wR_factor_ref 0.0776
_reflns_Friedel_coverage 0.989
_reflns_limit_h_max 39
_reflns_limit_h_min -39
_reflns_limit_k_max 8
_reflns_limit_k_min -8
_reflns_limit_l_max 28
_reflns_limit_l_min -27
_reflns_number_gt 5464
_reflns_number_total 7335
_reflns_threshold_expression I>=2u(I)
_cod_data_source_file d3dt04017h2.cif
_cod_data_source_block mo_AFIZ_3_0ma_a
_cod_depositor_comments 'Adding full bibliography for 7714940--7714941.cif.'
_cod_original_cell_volume 3326.6(10)
_cod_original_sg_symbol_Hall ' C 2y'
_cod_original_formula_sum 'C18.5 H17.75 Fe1 N3.25 O1'
_cod_database_code 7714940
_olex2_refinement_description
;
1. Fixed Uiso
 At 1.2 times of:
  All C(H) groups, All N(H) groups
 At 1.5 times of:
  All C(H,H,H) groups
2. Uiso/Uaniso restraints and constraints
C21a \\sim C19a \\sim C23a \\sim C20a \\sim C22a: within 2A with sigma of 0.01
and sigma for terminal atoms of 0.02 within 2A
C3a \\sim C4a \\sim C5a \\sim C1a \\sim C2a: within 2A with sigma of 0.01 and
sigma for terminal atoms of 0.02 within 2A
3. Rigid body (RIGU) restrains
 C4, C5, C3, C1, C2
 with sigma for 1-2 distances of 0.004 and sigma for 1-3 distances of 0.004
 C22, C19, C23, C20, C21
 with sigma for 1-2 distances of 0.004 and sigma for 1-3 distances of 0.004
4. Others
 Sof(C4a)=Sof(H4a)=Sof(C5a)=Sof(H5aa)=Sof(C1a)=Sof(H1a)=Sof(C2a)=Sof(H2aa)=
 Sof(C3a)=Sof(H3a)=Sof(C19a)=Sof(H19a)=Sof(C23a)=Sof(H23a)=Sof(C22a)=Sof(H22a)=
 Sof(C21a)=Sof(H21a)=Sof(C20a)=Sof(H20a)=Sof(H4a)=Sof(H3a)=Sof(H2aa)=Sof(H1a)=
 Sof(H5a)=Sof(H19a)=Sof(H20a)=Sof(H21a)=Sof(H22a)=Sof(H23a)=1-FVAR(1)
 Sof(C4)=Sof(H4)=Sof(C5)=Sof(H5a)=Sof(C1)=Sof(H1)=Sof(C2)=Sof(H2a)=Sof(C3)=
 Sof(H3)=Sof(C19)=Sof(H19)=Sof(C23)=Sof(H23)=Sof(C22)=Sof(H22)=Sof(C21)=
 Sof(H21)=Sof(C20)=Sof(H20)=Sof(H4)=Sof(H3)=Sof(H2a)=Sof(H1)=Sof(H5)=Sof(H19)=
 Sof(H20)=Sof(H21)=Sof(H22)=Sof(H23)=FVAR(1)
5.a Aromatic/amide H refined with riding coordinates:
 C6(H6), C10(H10), C9(H9), C15(H15), C16(H16), C17(H17), C18(H18), C7(H7),
 C28(H28), C24(H24), C25(H25), C26(H26), C33(H33), C34(H34), C35(H35), C36(H36),
  C4(H4), C3(H3), C2(H2a), C1(H1), C5(H5), C19(H19), C20(H20), C21(H21),
 C22(H22), C23(H23), C4a(H4a), C3a(H3a), C2a(H2aa), C1a(H1a), C5a(H5a),
 C19a(H19a), C20a(H20a), C21a(H21a), C22a(H22a), C23a(H23a)
5.b Fitted pentagon refined as free rotating group:
 C23a(C19a,C20a,C21a,C22a), C4a(C5a,C1a,C2a,C3a)
5.c Idealised Me refined as rotating group:
 C12(H12a,H12b,H12c), C30(H30a,H30b,H30c)
;
_smtbx_masks_special_details
;
A solvent mask was calculated and 58 electrons were 
found in a volume of 252\%A^3^ in 1 void per unit cell. 
This is consistent with the presence of 0.25[C2H3N] per Formula Unit 
which account for 44 electrons per unit cell.
;
_smtbx_masks_void_probe_radius 1.2
_smtbx_masks_void_truncation_radius 1.2
_olex2_submission_special_instructions 'No special instructions were received'

loop_
_space_group_symop_id
_space_group_symop_operation_xyz
1 x,y,z
2 -x,y,-z
3 x+1/2,y+1/2,z
4 -x+1/2,y+1/2,-z

loop_
_atom_site_label
_atom_site_type_symbol
_atom_site_fract_x
_atom_site_fract_y
_atom_site_fract_z
_atom_site_U_iso_or_equiv
_atom_site_adp_type
_atom_site_occupancy
_atom_site_refinement_flags_posn
_atom_site_refinement_flags_adp
_atom_site_refinement_flags_occupancy
_atom_site_disorder_group
Fe1 Fe -0.856503(16) -0.99892(15) -0.75315(2) 0.04602(11) Uani 1.000000 . . . .
Fe2 Fe -0.603337(16) -0.00945(15) -0.95979(2) 0.04583(11) Uani 1.000000 . . . .
O1 O -0.57664(9) -1.0501(3) -0.38149(14) 0.0608(6) Uani 1.000000 . . . .
N5 N -0.66417(11) -0.1975(4) -0.80462(15) 0.0395(5) Uani 1.000000 . . . .
H5b H -0.6533(13) -0.316(4) -0.7973(18) 0.0475(7) Uiso 1.000000 . . . .
O2 O -0.69548(11) 0.0412(3) -0.77219(15) 0.0609(6) Uani 1.000000 . . . .
N1 N -0.69188(10) -0.9295(3) -0.52303(14) 0.0390(5) Uani 1.000000 . . . .
N2 N -0.64026(10) -0.8121(4) -0.47619(14) 0.0399(5) Uani 1.000000 . . . .
H2 H -0.6438(13) -0.694(4) -0.4907(18) 0.0478(7) Uiso 1.000000 . . . .
N3 N -0.42952(10) -0.5118(4) -0.27395(14) 0.0509(5) Uani 1.000000 . . . .
N4 N -0.66876(10) -0.0806(3) -0.86082(14) 0.0395(5) Uani 1.000000 . . . .
N6 N -0.65596(10) -0.4975(4) -0.58539(14) 0.0516(5) Uani 1.000000 . . . .
C4 C -0.8281(2) -1.0211(14) -0.8133(3) 0.0911(18) Uani 0.843(9) . U P 1
C5 C -0.8295(3) -0.8289(13) -0.7961(4) 0.0911(19) Uani 0.843(9) . U P 1
C1 C -0.8879(4) -0.7774(12) -0.8371(5) 0.096(2) Uani 0.843(9) . U P 1
C2 C -0.9249(2) -0.9374(10) -0.8815(4) 0.076(2) Uani 0.843(9) . U P 1
C3 C -0.8888(3) -1.0925(9) -0.8679(3) 0.0785(16) Uani 0.843(9) . U P 1
C6 C -0.89711(15) -1.0724(5) -0.7131(2) 0.0568(9) Uani 1.000000 . . . .
H6 H -0.93898(15) -1.0764(5) -0.7475(2) 0.0682(11) Uiso 1.000000 R . . .
C10 C -0.86121(14) -1.2265(5) -0.6984(2) 0.0656(10) Uani 1.000000 . . . .
H10 H -0.87505(14) -1.3499(5) -0.7206(2) 0.0787(12) Uiso 1.000000 R . . .
C9 C -0.80045(13) -1.1603(4) -0.6438(2) 0.0530(8) Uani 1.000000 . . . .
H9 H -0.76749(13) -1.2325(4) -0.6247(2) 0.0636(10) Uiso 1.000000 R . . .
C8 C -0.79796(12) -0.9646(4) -0.62272(16) 0.0374(6) Uani 1.000000 . . . .
C11 C -0.74351(12) -0.8423(4) -0.56872(16) 0.0353(6) Uani 1.000000 . . . .
C13 C -0.58504(13) -0.8867(4) -0.40801(17) 0.0390(7) Uani 1.000000 . . . .
C14 C -0.53239(12) -0.7495(4) -0.36297(17) 0.0397(6) Uani 1.000000 . . . .
C15 C -0.47432(13) -0.8241(4) -0.31411(19) 0.0514(8) Uani 1.000000 . . . .
H15 H -0.46861(13) -0.9562(4) -0.30952(19) 0.0617(9) Uiso 1.000000 R . . .
C16 C -0.42485(14) -0.7029(5) -0.2722(2) 0.0560(8) Uani 1.000000 . . . .
H16 H -0.38661(14) -0.7565(5) -0.2414(2) 0.0672(10) Uiso 1.000000 R . . .
C17 C -0.48553(14) -0.4418(4) -0.31895(19) 0.0520(8) Uani 1.000000 . . . .
H17 H -0.48963(14) -0.3095(4) -0.31948(19) 0.0624(9) Uiso 1.000000 R . . .
C18 C -0.53751(12) -0.5518(4) -0.36451(17) 0.0424(7) Uani 1.000000 . . . .
H18 H -0.57534(12) -0.4944(4) -0.39574(17) 0.0509(8) Uiso 1.000000 R . . .
C12 C -0.75267(14) -0.6318(4) -0.5704(2) 0.0542(8) Uani 1.000000 . . . .
H12a H -0.7149(3) -0.5734(6) -0.5202(7) 0.0813(12) Uiso 1.000000 GR . . .
H12b H -0.7656(8) -0.5775(6) -0.6217(6) 0.0813(12) Uiso 1.000000 GR . . .
H12c H -0.7834(6) -0.6089(4) -0.5706(12) 0.0813(12) Uiso 1.000000 GR . . .
C7 C -0.85915(14) -0.9115(5) -0.66728(18) 0.0476(7) Uani 1.000000 . . . .
H7 H -0.87158(14) -0.7913(5) -0.66605(18) 0.0572(9) Uiso 1.000000 R . . .
C19 C -0.5145(2) -0.0095(14) -0.8413(3) 0.0887(17) Uani 0.843(9) . U P 1
C23 C -0.5347(2) -0.1909(13) -0.8651(4) 0.0854(18) Uani 0.843(9) . U P 1
C22 C -0.5532(2) -0.2312(8) -0.9443(4) 0.0721(16) Uani 0.843(9) . U P 1
C21 C -0.54309(18) -0.0625(9) -0.9682(3) 0.0566(14) Uani 0.843(9) . U P 1
C20 C -0.5189(2) 0.0802(9) -0.9038(4) 0.0819(18) Uani 0.843(9) . U P 1
C28 C -0.65658(16) 0.1513(4) -0.9569(2) 0.0541(8) Uani 1.000000 . . . .
H28 H -0.64271(16) 0.2238(4) -0.9101(2) 0.0649(10) Uiso 1.000000 R . . .
C24 C -0.66298(18) 0.2162(5) -1.0243(2) 0.0658(10) Uani 1.000000 . . . .
H24 H -0.65477(18) 0.3397(5) -1.0299(2) 0.0790(12) Uiso 1.000000 R . . .
C25 C -0.68373(14) 0.0637(5) -1.0810(2) 0.0549(9) Uani 1.000000 . . . .
H25 H -0.69091(14) 0.0677(5) -1.1301(2) 0.0659(10) Uiso 1.000000 R . . .
C26 C -0.69186(12) -0.0963(5) -1.05119(18) 0.0474(7) Uani 1.000000 . . . .
H26 H -0.70584(12) -0.2159(5) -1.07774(18) 0.0569(9) Uiso 1.000000 R . . .
C27 C -0.67513(11) -0.0454(4) -0.97313(17) 0.0380(6) Uani 1.000000 . . . .
C29 C -0.67483(11) -0.1663(4) -0.91861(17) 0.0348(6) Uani 1.000000 . . . .
C31 C -0.67706(13) -0.1225(4) -0.76176(19) 0.0410(7) Uani 1.000000 . . . .
C32 C -0.66968(12) -0.2600(4) -0.70167(18) 0.0385(6) Uani 1.000000 . . . .
C33 C -0.66025(14) -0.1859(4) -0.6345(2) 0.0520(8) Uani 1.000000 . . . .
H33 H -0.65867(14) -0.0537(4) -0.6274(2) 0.0624(10) Uiso 1.000000 R . . .
C34 C -0.65312(15) -0.3064(5) -0.5778(2) 0.0550(8) Uani 1.000000 . . . .
H34 H -0.64606(15) -0.2526(5) -0.5324(2) 0.0660(10) Uiso 1.000000 R . . .
C35 C -0.66669(14) -0.5670(4) -0.6525(2) 0.0509(8) Uani 1.000000 . . . .
H35 H -0.66999(14) -0.6993(4) -0.6600(2) 0.0611(9) Uiso 1.000000 R . . .
C36 C -0.67315(12) -0.4572(4) -0.71071(18) 0.0412(7) Uani 1.000000 . . . .
H36 H -0.67971(12) -0.5142(4) -0.75523(18) 0.0495(8) Uiso 1.000000 R . . .
C30 C -0.68228(15) -0.3773(4) -0.9351(2) 0.0539(8) Uani 1.000000 . . . .
H30a H -0.6442(3) -0.4315(6) -0.9103(11) 0.0809(12) Uiso 1.000000 GR . . .
H30b H -0.6943(9) -0.4356(6) -0.9092(11) 0.0809(12) Uiso 1.000000 GR . . .
H30c H -0.7131(6) -0.4004(4) -0.9964(2) 0.0809(12) Uiso 1.000000 GR . . .
C4a C -0.8176(8) -0.930(3) -0.8010(14) 0.037(5) Uiso 0.157(9) . . P 2
C5a C -0.8378(7) -0.762(2) -0.7907(12) 0.031(5) Uiso 0.157(9) G . P 2
C1a C -0.9011(7) -0.783(3) -0.8410(16) 0.032(5) Uiso 0.157(9) G . P 2
C2a C -0.9200(9) -0.965(3) -0.8823(17) 0.050(7) Uiso 0.157(9) G . P 2
C3a C -0.8684(12) -1.056(2) -0.8575(17) 0.052(6) Uiso 0.157(9) G . P 2
C19a C -0.5173(10) 0.078(2) -0.8582(16) 0.067(7) Uiso 0.157(9) G . P 2
C23a C -0.5276(10) -0.097(3) -0.8367(12) 0.048(6) Uiso 0.157(9) . . P 2
C22a C -0.5424(9) -0.2397(18) -0.8955(17) 0.050(6) Uiso 0.157(9) G . P 2
C21a C -0.5413(11) -0.153(4) -0.9532(12) 0.058(7) Uiso 0.157(9) G . P 2
C20a C -0.5257(12) 0.043(3) -0.9302(17) 0.065(7) Uiso 0.157(9) G . P 2
H4 H -0.7941(2) -1.0889(14) -0.7929(3) 0.109(2) Uiso 0.843(9) R . P 1
H3 H -0.9023(3) -1.2159(9) -0.8903(3) 0.094(2) Uiso 0.843(9) R . P 1
H2a H -0.9666(2) -0.9425(10) -0.9148(4) 0.091(3) Uiso 0.843(9) R . P 1
H1 H -0.9002(4) -0.6576(12) -0.8353(5) 0.115(3) Uiso 0.843(9) R . P 1
H5 H -0.7959(3) -0.7475(13) -0.7619(4) 0.109(2) Uiso 0.843(9) R . P 1
H19 H -0.4997(2) 0.0487(14) -0.7912(3) 0.106(2) Uiso 0.843(9) R . P 1
H20 H -0.5083(2) 0.2056(9) -0.9031(4) 0.098(2) Uiso 0.843(9) R . P 1
H21 H -0.55086(18) -0.0468(9) -1.0176(3) 0.0679(16) Uiso 0.843(9) R . P 1
H22 H -0.5689(2) -0.3464(8) -0.9746(4) 0.0865(19) Uiso 0.843(9) R . P 1
H23 H -0.5363(2) -0.2770(13) -0.8343(4) 0.103(2) Uiso 0.843(9) R . P 1
H4a H -0.7781(8) -0.954(3) -0.7751(14) 0.045(6) Uiso 0.157(9) R . P 2
H3a H -0.8680(12) -1.177(2) -0.8753(17) 0.062(7) Uiso 0.157(9) R . P 2
H2aa H -0.9593(9) -1.016(3) -0.9190(17) 0.060(8) Uiso 0.157(9) R . P 2
H1a H -0.9258(7) -0.694(3) -0.8459(16) 0.039(6) Uiso 0.157(9) R . P 2
H5a H -0.8138(7) -0.656(2) -0.7570(12) 0.038(6) Uiso 0.157(9) R . P 2
H19a H -0.5068(10) 0.195(2) -0.8300(16) 0.080(8) Uiso 0.157(9) R . P 2
H20a H -0.5218(12) 0.133(3) -0.9574(17) 0.078(9) Uiso 0.157(9) R . P 2
H21a H -0.5493(11) -0.215(4) -0.9982(12) 0.070(8) Uiso 0.157(9) R . P 2
H22a H -0.5514(9) -0.3674(18) -0.8960(17) 0.060(7) Uiso 0.157(9) R . P 2
H23a H -0.5251(10) -0.114(3) -0.7921(12) 0.058(7) Uiso 0.157(9) R . P 2

loop_
_atom_site_aniso_label
_atom_site_aniso_U_11
_atom_site_aniso_U_22
_atom_site_aniso_U_33
_atom_site_aniso_U_12
_atom_site_aniso_U_13
_atom_site_aniso_U_23
Fe1 0.03450(19) 0.0612(3) 0.03767(19) 0.0023(2) 0.02385(17) -0.0035(2)
Fe2 0.0418(2) 0.0611(3) 0.0400(2) -0.0075(2) 0.03081(18) -0.0072(2)
O1 0.0497(12) 0.0379(13) 0.0583(13) -0.0048(10) 0.0252(11) 0.0096(10)
N5 0.0482(14) 0.0298(12) 0.0497(14) 0.0066(10) 0.0377(13) 0.0069(11)
O2 0.0956(17) 0.0392(14) 0.0879(16) 0.0189(11) 0.0789(15) 0.0153(11)
N1 0.0362(13) 0.0295(12) 0.0395(12) -0.0030(9) 0.0226(11) 0.0006(9)
N2 0.0384(13) 0.0304(12) 0.0396(13) -0.0032(10) 0.0236(12) 0.0032(10)
N3 0.0479(13) 0.0421(14) 0.0544(13) -0.0094(15) 0.0331(12) -0.0035(15)
N4 0.0473(13) 0.0347(13) 0.0476(13) 0.0040(10) 0.0375(12) 0.0067(10)
N6 0.0645(15) 0.0427(14) 0.0603(14) 0.0039(16) 0.0486(13) 0.0087(16)
C4 0.050(3) 0.172(6) 0.053(2) -0.006(2) 0.037(2) -0.022(3)
C5 0.096(3) 0.139(5) 0.060(3) -0.019(3) 0.062(3) -0.010(3)
C1 0.117(4) 0.120(5) 0.070(3) -0.001(2) 0.073(3) 0.010(2)
C2 0.051(2) 0.132(5) 0.044(2) 0.0174(19) 0.0336(19) 0.008(2)
C3 0.056(3) 0.124(4) 0.049(2) -0.000(2) 0.035(2) -0.022(2)
C6 0.0406(17) 0.075(2) 0.0511(18) -0.0103(16) 0.0311(16) -0.0038(16)
C10 0.045(2) 0.048(2) 0.067(2) -0.0115(16) 0.0264(19) -0.0019(17)
C9 0.0381(17) 0.0331(16) 0.0551(19) 0.0002(13) 0.0213(15) 0.0011(14)
C8 0.0391(14) 0.0351(17) 0.0347(13) 0.0019(12) 0.0249(12) 0.0050(11)
C11 0.0471(16) 0.0304(14) 0.0341(14) -0.0016(12) 0.0308(14) -0.0002(11)
C13 0.0382(16) 0.0353(16) 0.0376(15) -0.0022(12) 0.0247(14) 0.0010(12)
C14 0.0371(15) 0.0391(16) 0.0317(14) -0.0048(12) 0.0204(13) -0.0018(12)
C15 0.0440(18) 0.0344(17) 0.0563(18) 0.0008(14) 0.0285(16) 0.0040(14)
C16 0.0418(18) 0.047(2) 0.061(2) -0.0004(14) 0.0298(17) 0.0028(15)
C17 0.058(2) 0.0333(17) 0.0595(19) -0.0020(14) 0.0400(18) 0.0002(13)
C18 0.0434(16) 0.0345(18) 0.0429(15) 0.0008(12) 0.0282(14) 0.0039(12)
C12 0.059(2) 0.0379(16) 0.065(2) 0.0034(15) 0.0435(18) -0.0028(15)
C7 0.0479(18) 0.0571(19) 0.0472(17) 0.0040(15) 0.0369(16) 0.0031(15)
C19 0.048(2) 0.163(5) 0.048(2) -0.009(3) 0.0309(16) -0.008(2)
C23 0.048(2) 0.141(5) 0.068(3) 0.022(2) 0.0411(19) 0.018(2)
C22 0.051(2) 0.094(3) 0.084(3) 0.011(2) 0.052(2) 0.011(2)
C21 0.0398(18) 0.089(4) 0.0472(19) -0.003(2) 0.0327(15) -0.0055(19)
C20 0.057(2) 0.134(4) 0.067(3) -0.039(2) 0.0478(19) -0.039(2)
C28 0.087(2) 0.0328(17) 0.073(2) 0.0033(16) 0.067(2) 0.0032(15)
C24 0.096(3) 0.052(2) 0.078(2) 0.0048(19) 0.072(2) 0.0108(19)
C25 0.0554(19) 0.070(2) 0.0433(17) 0.0091(16) 0.0363(16) 0.0112(15)
C26 0.0370(16) 0.059(2) 0.0392(16) -0.0011(13) 0.0244(14) -0.0037(14)
C27 0.0383(14) 0.0372(18) 0.0432(14) 0.0051(12) 0.0304(13) 0.0017(12)
C29 0.0308(14) 0.0331(15) 0.0410(15) 0.0024(11) 0.0255(13) 0.0043(12)
C31 0.0440(16) 0.0375(17) 0.0456(17) 0.0043(13) 0.0331(15) 0.0057(13)
C32 0.0419(16) 0.0379(16) 0.0464(16) 0.0022(12) 0.0350(14) 0.0041(12)
C33 0.076(2) 0.0329(17) 0.065(2) 0.0051(15) 0.056(2) 0.0052(14)
C34 0.075(2) 0.048(2) 0.0580(19) 0.0035(16) 0.0530(19) 0.0026(15)
C35 0.061(2) 0.0355(17) 0.0628(19) 0.0035(13) 0.0463(18) 0.0046(14)
C36 0.0477(16) 0.0356(18) 0.0514(16) 0.0024(12) 0.0389(14) 0.0013(12)
C30 0.062(2) 0.0401(16) 0.060(2) -0.0083(15) 0.0434(18) -0.0066(15)

loop_
_atom_type_symbol
_atom_type_scat_dispersion_real
_atom_type_scat_dispersion_imag
_atom_type_scat_Cromer_Mann_a1
_atom_type_scat_Cromer_Mann_a2
_atom_type_scat_Cromer_Mann_a3
_atom_type_scat_Cromer_Mann_a4
_atom_type_scat_Cromer_Mann_b1
_atom_type_scat_Cromer_Mann_b2
_atom_type_scat_Cromer_Mann_b3
_atom_type_scat_Cromer_Mann_b4
_atom_type_scat_Cromer_Mann_c
_atom_type_scat_source
_atom_type_scat_dispersion_source
C 0.00313 0.00162 2.31000 1.02000 1.58860 0.86500 20.84390 10.20750 0.56870 51.65120 0.21560 'International Tables Volume C Table 6.1.1.4 (pp. 500-502)' 'Brennan, Cowan, Rev. Sci. Instrum., 1992, 63, 850'
Fe 0.34785 0.84958 11.76950 7.35730 3.52220 2.30450 4.76110 0.30720 15.35350 76.88050 1.03690 'International Tables Volume C Table 6.1.1.4 (pp. 500-502)' 'Brennan, Cowan, Rev. Sci. Instrum., 1992, 63, 850'
H 0.00000 0.00000 0.49300 0.32291 0.14019 0.04081 10.51090 26.12570 3.14236 57.79970 0.00304 'International Tables Volume C Table 6.1.1.4 (pp. 500-502)' 'Brennan, Cowan, Rev. Sci. Instrum., 1992, 63, 850'
N 0.00612 0.00332 12.21260 3.13220 2.01250 1.16630 0.00570 9.89330 28.99750 0.58260 -11.52900 'International Tables Volume C Table 6.1.1.4 (pp. 500-502)' 'Brennan, Cowan, Rev. Sci. Instrum., 1992, 63, 850'
O 0.01085 0.00610 3.04850 2.28680 1.54630 0.86700 13.27710 5.70110 0.32390 32.90890 0.25080 'International Tables Volume C Table 6.1.1.4 (pp. 500-502)' 'Brennan, Cowan, Rev. Sci. Instrum., 1992, 63, 850'

loop_
_geom_angle_atom_site_label_1
_geom_angle_atom_site_label_2
_geom_angle_atom_site_label_3
_geom_angle
_geom_angle_site_symmetry_1
_geom_angle_site_symmetry_3
_geom_angle_publ_flag
C5 Fe1 C4 40.4(3) . . y
C1 Fe1 C4 68.1(3) . . y
C1 Fe1 C5 39.7(2) . . y
C2 Fe1 C4 68.3(2) . . y
C2 Fe1 C5 66.7(2) . . y
C2 Fe1 C1 39.8(2) . . y
C3 Fe1 C4 40.90(19) . . y
C3 Fe1 C5 67.8(2) . . y
C3 Fe1 C1 68.3(3) . . y
C3 Fe1 C2 41.0(2) . . y
C6 Fe1 C4 159.1(3) . . y
C6 Fe1 C5 158.1(3) . . y
C6 Fe1 C1 122.0(2) . . y
C6 Fe1 C2 106.77(18) . . y
C6 Fe1 C3 122.1(2) . . y
C10 Fe1 C4 123.9(3) . . y
C10 Fe1 C5 161.1(3) . . y
C10 Fe1 C1 157.3(3) . . y
C10 Fe1 C2 122.2(2) . . y
C10 Fe1 C3 107.1(2) . . y
C10 Fe1 C6 40.27(13) . . y
C9 Fe1 C4 108.5(2) . . y
C9 Fe1 C5 125.6(2) . . y
C9 Fe1 C1 160.7(2) . . y
C9 Fe1 C2 158.4(2) . . y
C9 Fe1 C3 122.50(18) . . y
C9 Fe1 C6 68.16(13) . . y
C9 Fe1 C10 40.47(12) . . y
C8 Fe1 C4 123.25(15) . . y
C8 Fe1 C5 109.26(18) . . y
C8 Fe1 C1 123.7(2) . . y
C8 Fe1 C2 158.8(2) . . y
C8 Fe1 C3 159.01(16) . . y
C8 Fe1 C6 68.76(11) . . y
C8 Fe1 C10 68.60(12) . . y
C8 Fe1 C9 40.98(12) . . y
C7 Fe1 C4 159.5(2) . . y
C7 Fe1 C5 123.5(3) . . y
C7 Fe1 C1 107.4(2) . . y
C7 Fe1 C2 121.93(18) . . y
C7 Fe1 C3 157.97(19) . . y
C7 Fe1 C6 40.48(12) . . y
C7 Fe1 C10 68.15(15) . . y
C7 Fe1 C9 68.74(13) . . y
C7 Fe1 C8 41.31(11) . . y
C1a Fe1 C4 76.2(6) . . y
C1a Fe1 C5 49.7(5) . . y
C1a Fe1 C1 10.0(5) . . y
C1a Fe1 C2 35.8(6) . . y
C1a Fe1 C3 70.1(6) . . y
C1a Fe1 C6 112.3(5) . . y
C1a Fe1 C10 147.6(5) . . y
C1a Fe1 C9 165.7(5) . . y
C1a Fe1 C8 125.0(5) . . y
C1a Fe1 C7 102.0(6) . . y
C2a Fe1 C4 62.8(6) . . y
C2a Fe1 C5 66.1(6) . . y
C2a Fe1 C1 43.9(6) . . y
C2a Fe1 C2 7.2(7) . . y
C2a Fe1 C3 33.8(7) . . y
C2a Fe1 C6 110.2(6) . . y
C2a Fe1 C10 120.5(5) . . y
C2a Fe1 C9 153.0(6) . . y
C2a Fe1 C8 165.7(6) . . y
C2a Fe1 C7 128.7(7) . . y
C2a Fe1 C1a 41.2(5) . . y
C22 Fe2 C23 40.5(2) . . y
C21 Fe2 C23 67.4(2) . . y
C21 Fe2 C22 40.48(18) . . y
C20 Fe2 C23 67.1(2) . . y
C20 Fe2 C22 68.5(2) . . y
C20 Fe2 C21 41.04(18) . . y
C28 Fe2 C23 126.5(2) . . y
C28 Fe2 C22 162.0(2) . . y
C28 Fe2 C21 156.9(2) . . y
C28 Fe2 C20 122.17(19) . . y
C24 Fe2 C23 163.4(3) . . y
C24 Fe2 C22 154.9(2) . . y
C24 Fe2 C21 121.04(19) . . y
C24 Fe2 C20 108.9(2) . . y
C24 Fe2 C28 40.59(12) . . y
C25 Fe2 C23 155.6(3) . . y
C25 Fe2 C22 119.4(2) . . y
C25 Fe2 C21 106.42(15) . . y
C25 Fe2 C20 124.72(19) . . y
C25 Fe2 C28 68.32(13) . . y
C25 Fe2 C24 40.05(13) . . y
C26 Fe2 C23 121.6(2) . . y
C26 Fe2 C22 105.96(17) . . y
C26 Fe2 C21 122.80(14) . . y
C26 Fe2 C20 160.49(18) . . y
C26 Fe2 C28 68.68(13) . . y
C26 Fe2 C24 67.67(15) . . y
C26 Fe2 C25 40.31(12) . . y
C27 Fe2 C23 108.35(17) . . y
C27 Fe2 C22 123.54(19) . . y
C27 Fe2 C21 160.00(17) . . y
C27 Fe2 C20 157.31(18) . . y
C27 Fe2 C28 41.22(12) . . y
C27 Fe2 C24 68.68(12) . . y
C27 Fe2 C25 68.90(11) . . y
C27 Fe2 C26 41.25(11) . . y
C19a Fe2 C23 56.8(5) . . y
C19a Fe2 C22 77.8(5) . . y
C19a Fe2 C21 64.7(7) . . y
C19a Fe2 C20 27.4(7) . . y
C19a Fe2 C28 105.5(6) . . y
C19a Fe2 C24 111.9(5) . . y
C19a Fe2 C25 143.9(6) . . y
C19a Fe2 C26 172.0(8) . . y
C19a Fe2 C27 130.8(8) . . y
C23a Fe2 C23 23.1(5) . . y
C23a Fe2 C22 61.7(5) . . y
C23a Fe2 C21 78.1(5) . . y
C23a Fe2 C20 60.9(6) . . y
C23a Fe2 C28 108.9(5) . . y
C23a Fe2 C24 140.5(6) . . y
C23a Fe2 C25 174.4(6) . . y
C23a Fe2 C26 134.4(6) . . y
C23a Fe2 C27 105.7(5) . . y
C23a Fe2 C19a 41.0(3) . . y
C20a Fe2 C23 69.0(6) . . y
C20a Fe2 C22 59.7(7) . . y
C20a Fe2 C21 26.9(8) . . y
C20a Fe2 C20 14.7(8) . . y
C20a Fe2 C28 133.8(8) . . y
C20a Fe2 C24 111.6(5) . . y
C20a Fe2 C25 116.8(6) . . y
C20a Fe2 C26 146.7(8) . . y
C20a Fe2 C27 171.9(9) . . y
C20a Fe2 C19a 41.2(4) . . y
C20a Fe2 C23a 68.7(5) . . y
N4 N5 H5b 120.5(19) . . ?
C31 N5 H5b 120.5(19) . . ?
C31 N5 N4 119.0(2) . . ?
C11 N1 N2 116.0(2) . . ?
H2 N2 N1 120.6(19) . . ?
C13 N2 N1 118.8(2) . . ?
C13 N2 H2 120.6(19) . . ?
C17 N3 C16 116.2(3) . . ?
C29 N4 N5 116.5(2) . . ?
C35 N6 C34 116.0(3) . . ?
C5 C4 Fe1 69.2(3) . . ?
C3 C4 Fe1 69.7(2) . . ?
C3 C4 C5 106.6(5) . . ?
H4 C4 Fe1 125.96(18) . . ?
H4 C4 C5 126.7(4) . . ?
H4 C4 C3 126.7(4) . . ?
C4 C5 Fe1 70.4(3) . . ?
C1 C5 Fe1 71.0(4) . . ?
C1 C5 C4 110.5(6) . . ?
H5 C5 Fe1 125.43(16) . . ?
H5 C5 C4 124.7(4) . . ?
H5 C5 C1 124.7(5) . . ?
C5 C1 Fe1 69.3(4) . . ?
C2 C1 Fe1 69.7(3) . . ?
C2 C1 C5 107.4(6) . . ?
H1 C1 Fe1 126.2(2) . . ?
H1 C1 C5 126.3(5) . . ?
H1 C1 C2 126.3(4) . . ?
C1 C2 Fe1 70.5(3) . . ?
C3 C2 Fe1 69.8(3) . . ?
C3 C2 C1 109.1(5) . . ?
H2a C2 Fe1 125.88(16) . . ?
H2a C2 C1 125.5(4) . . ?
H2a C2 C3 125.5(4) . . ?
C4 C3 Fe1 69.4(2) . . ?
C2 C3 Fe1 69.2(3) . . ?
C2 C3 C4 106.4(5) . . ?
H3 C3 Fe1 126.2(2) . . ?
H3 C3 C4 126.8(4) . . ?
H3 C3 C2 126.8(4) . . ?
H6 C6 Fe1 126.02(9) . . ?
C10 C6 Fe1 70.51(19) . . ?
C10 C6 H6 125.66(18) . . ?
C7 C6 Fe1 69.39(17) . . ?
C7 C6 H6 125.66(17) . . ?
C7 C6 C10 108.7(3) . . ?
C6 C10 Fe1 69.22(18) . . ?
H10 C10 Fe1 127.36(10) . . ?
H10 C10 C6 126.10(18) . . ?
C9 C10 Fe1 68.88(18) . . ?
C9 C10 C6 107.8(3) . . ?
C9 C10 H10 126.10(19) . . ?
C10 C9 Fe1 70.65(18) . . ?
H9 C9 Fe1 125.47(10) . . ?
H9 C9 C10 125.61(19) . . ?
C8 C9 Fe1 69.84(16) . . ?
C8 C9 C10 108.8(3) . . ?
C8 C9 H9 125.61(17) . . ?
C9 C8 Fe1 69.18(16) . . ?
C11 C8 Fe1 124.97(18) . . ?
C11 C8 C9 125.9(2) . . ?
C7 C8 Fe1 68.90(15) . . ?
C7 C8 C9 106.5(2) . . ?
C7 C8 C11 127.5(2) . . ?
C8 C11 N1 116.0(2) . . ?
C12 C11 N1 126.4(2) . . ?
C12 C11 C8 117.6(2) . . ?
N2 C13 O1 124.4(3) . . ?
C14 C13 O1 120.9(3) . . ?
C14 C13 N2 114.7(2) . . ?
C15 C14 C13 118.5(2) . . ?
C18 C14 C13 124.4(3) . . ?
C18 C14 C15 117.1(3) . . ?
H15 C15 C14 119.86(16) . . ?
C16 C15 C14 120.3(3) . . ?
C16 C15 H15 119.86(18) . . ?
C15 C16 N3 122.9(3) . . ?
H16 C16 N3 118.53(17) . . ?
H16 C16 C15 118.53(18) . . ?
H17 C17 N3 117.67(17) . . ?
C18 C17 N3 124.7(3) . . ?
C18 C17 H17 117.67(16) . . ?
C17 C18 C14 118.8(3) . . ?
H18 C18 C14 120.59(16) . . ?
H18 C18 C17 120.59(16) . . ?
H12a C12 C11 109.5 . . ?
H12b C12 C11 109.5 . . ?
H12b C12 H12a 109.5 . . ?
H12c C12 C11 109.5 . . ?
H12c C12 H12a 109.5 . . ?
H12c C12 H12b 109.5 . . ?
C6 C7 Fe1 70.13(18) . . ?
C8 C7 Fe1 69.79(15) . . ?
C8 C7 C6 108.2(3) . . ?
H7 C7 Fe1 125.79(9) . . ?
H7 C7 C6 125.88(17) . . ?
H7 C7 C8 125.88(17) . . ?
C20 C19 C23 109.9(5) . . ?
H19 C19 C23 125.0(4) . . ?
H19 C19 C20 125.0(4) . . ?
C19 C23 Fe2 71.0(3) . . ?
C22 C23 Fe2 69.7(3) . . ?
C22 C23 C19 109.6(5) . . ?
H23 C23 Fe2 125.72(16) . . ?
H23 C23 C19 125.2(4) . . ?
H23 C23 C22 125.2(5) . . ?
C23 C22 Fe2 69.8(3) . . ?
C21 C22 Fe2 69.3(3) . . ?
C21 C22 C23 106.5(5) . . ?
H22 C22 Fe2 125.67(14) . . ?
H22 C22 C23 126.8(5) . . ?
H22 C22 C21 126.8(3) . . ?
C22 C21 Fe2 70.2(2) . . ?
C20 C21 Fe2 70.1(2) . . ?
C20 C21 C22 108.4(4) . . ?
H21 C21 Fe2 125.52(13) . . ?
H21 C21 C22 125.8(3) . . ?
H21 C21 C20 125.8(4) . . ?
C19 C20 Fe2 69.8(2) . . ?
C21 C20 Fe2 68.9(2) . . ?
C21 C20 C19 105.5(5) . . ?
H20 C20 Fe2 125.65(17) . . ?
H20 C20 C19 127.2(4) . . ?
H20 C20 C21 127.2(4) . . ?
H28 C28 Fe2 125.52(10) . . ?
C24 C28 Fe2 70.38(19) . . ?
C24 C28 H28 125.9(2) . . ?
C27 C28 Fe2 69.76(16) . . ?
C27 C28 H28 125.92(17) . . ?
C27 C28 C24 108.2(3) . . ?
C28 C24 Fe2 69.02(18) . . ?
H24 C24 Fe2 127.28(10) . . ?
H24 C24 C28 125.74(19) . . ?
C25 C24 Fe2 69.54(19) . . ?
C25 C24 C28 108.5(3) . . ?
C25 C24 H24 125.74(18) . . ?
C24 C25 Fe2 70.41(19) . . ?
H25 C25 Fe2 125.77(9) . . ?
H25 C25 C24 125.81(18) . . ?
C26 C25 Fe2 69.59(17) . . ?
C26 C25 C24 108.4(3) . . ?
C26 C25 H25 125.81(17) . . ?
C25 C26 Fe2 70.09(18) . . ?
H26 C26 Fe2 126.17(9) . . ?
H26 C26 C25 125.58(17) . . ?
C27 C26 Fe2 69.74(15) . . ?
C27 C26 C25 108.8(3) . . ?
C27 C26 H26 125.58(17) . . ?
C28 C27 Fe2 69.03(17) . . ?
C26 C27 Fe2 69.01(15) . . ?
C26 C27 C28 106.1(3) . . ?
C29 C27 Fe2 125.31(18) . . ?
C29 C27 C28 125.7(3) . . ?
C29 C27 C26 128.2(2) . . ?
C27 C29 N4 116.6(2) . . ?
C30 C29 N4 125.8(2) . . ?
C30 C29 C27 117.6(2) . . ?
O2 C31 N5 123.9(3) . . ?
C32 C31 N5 114.7(2) . . ?
C32 C31 O2 121.4(3) . . ?
C33 C32 C31 118.4(2) . . ?
C36 C32 C31 124.0(3) . . ?
C36 C32 C33 117.5(2) . . ?
H33 C33 C32 119.78(16) . . ?
C34 C33 C32 120.4(3) . . ?
C34 C33 H33 119.78(18) . . ?
C33 C34 N6 122.7(3) . . ?
H34 C34 N6 118.65(17) . . ?
H34 C34 C33 118.65(18) . . ?
H35 C35 N6 117.59(17) . . ?
C36 C35 N6 124.8(3) . . ?
C36 C35 H35 117.59(16) . . ?
C35 C36 C32 118.5(3) . . ?
H36 C36 C32 120.77(16) . . ?
H36 C36 C35 120.77(16) . . ?
H30a C30 C29 109.5 . . ?
H30b C30 C29 109.5 . . ?
H30b C30 H30a 109.5 . . ?
H30c C30 C29 109.5 . . ?
H30c C30 H30a 109.5 . . ?
H30c C30 H30b 109.5 . . ?
C3a C4a C5a 108.0 . . ?
H4a C4a C5a 126.0 . . ?
H4a C4a C3a 126.0 . . ?
C1a C5a C4a 108.000000000(17) . . ?
H5a C5a C4a 126.0(8) . . ?
H5a C5a C1a 126.0(8) . . ?
C5a C1a Fe1 72.7(8) . . ?
C2a C1a Fe1 68.8(8) . . ?
C2a C1a C5a 108.000000000(16) . . ?
H1a C1a Fe1 124.1(5) . . ?
H1a C1a C5a 126.0(8) . . ?
H1a C1a C2a 126.0(8) . . ?
C1a C2a Fe1 70.0(8) . . ?
C3a C2a Fe1 72.2(8) . . ?
C3a C2a C1a 108.0 . . ?
H2aa C2a Fe1 123.5(6) . . ?
H2aa C2a C1a 126.0(8) . . ?
H2aa C2a C3a 126.0(8) . . ?
C2a C3a C4a 108.0 . . ?
H3a C3a C4a 126.0(8) . . ?
H3a C3a C2a 126.0(8) . . ?
C23a C19a Fe2 70.9(8) . . ?
C20a C19a Fe2 70.2(8) . . ?
C20a C19a C23a 108.0 . . ?
H19a C19a Fe2 124.5(5) . . ?
H19a C19a C23a 126.0(12) . . ?
H19a C19a C20a 126.0(12) . . ?
C19a C23a Fe2 68.1 . . ?
C22a C23a Fe2 71.5 . . ?
C22a C23a C19a 108.0 . . ?
H23a C23a Fe2 126.0(5) . . ?
H23a C23a C19a 126.0(12) . . ?
H23a C23a C22a 126.0(12) . . ?
C21a C22a C23a 108.00000000(3) . . ?
H22a C22a C23a 126.0(12) . . ?
H22a C22a C21a 126.0(12) . . ?
C20a C21a C22a 108.00000000(3) . . ?
H21a C21a C22a 126.0(12) . . ?
H21a C21a C20a 126.0(12) . . ?
C19a C20a Fe2 68.6(8) . . ?
C21a C20a Fe2 71.6(8) . . ?
C21a C20a C19a 108.00000000(3) . . ?
H20a C20a Fe2 125.3(5) . . ?
H20a C20a C19a 126.0(12) . . ?
H20a C20a C21a 126.0(12) . . ?

loop_
_geom_bond_atom_site_label_1
_geom_bond_atom_site_label_2
_geom_bond_distance
_geom_bond_site_symmetry_2
_geom_bond_publ_flag
Fe1 C4 2.036(4) . y
Fe1 C5 2.020(6) . y
Fe1 C1 2.042(8) . y
Fe1 C2 2.033(6) . y
Fe1 C3 2.040(5) . y
Fe1 C6 2.037(3) . y
Fe1 C10 2.053(3) . y
Fe1 C9 2.030(3) . y
Fe1 C8 2.039(3) . y
Fe1 C7 2.027(3) . y
Fe1 C1a 2.02(2) . y
Fe1 C2a 2.01(3) . y
Fe2 C23 2.043(6) . y
Fe2 C22 2.041(5) . y
Fe2 C21 2.029(4) . y
Fe2 C20 2.045(4) . y
Fe2 C28 2.028(3) . y
Fe2 C24 2.046(3) . y
Fe2 C25 2.035(3) . y
Fe2 C26 2.028(3) . y
Fe2 C27 2.038(3) . y
Fe2 C19a 2.01(2) . y
Fe2 C23a 2.044(18) . y
Fe2 C20a 2.03(2) . y
O1 C13 1.220(3) . ?
N5 H5b 0.86(3) . ?
N5 N4 1.394(3) . ?
N5 C31 1.354(4) . ?
O2 C31 1.222(3) . ?
N1 N2 1.398(3) . ?
N1 C11 1.288(3) . ?
N2 H2 0.86(3) . ?
N2 C13 1.344(3) . ?
N3 C16 1.338(4) . ?
N3 C17 1.340(4) . ?
N4 C29 1.284(3) . ?
N6 C34 1.338(4) . ?
N6 C35 1.343(4) . ?
C4 C5 1.401(9) . ?
C4 C3 1.424(7) . ?
C4 H4 0.9300 . ?
C5 C1 1.378(8) . ?
C5 H5 0.9300 . ?
C1 C2 1.387(8) . ?
C1 H1 0.9300 . ?
C2 C3 1.426(7) . ?
C2 H2a 0.9300 . ?
C3 H3 0.9300 . ?
C6 H6 0.9300 . ?
C6 C10 1.408(4) . ?
C6 C7 1.406(4) . ?
C10 H10 0.9300 . ?
C10 C9 1.413(4) . ?
C9 H9 0.9300 . ?
C9 C8 1.424(4) . ?
C8 C11 1.464(4) . ?
C8 C7 1.434(4) . ?
C11 C12 1.491(4) . ?
C13 C14 1.505(4) . ?
C14 C15 1.386(4) . ?
C14 C18 1.385(4) . ?
C15 H15 0.9300 . ?
C15 C16 1.382(4) . ?
C16 H16 0.9300 . ?
C17 H17 0.9300 . ?
C17 C18 1.378(4) . ?
C18 H18 0.9300 . ?
C12 H12a 0.9600 . ?
C12 H12b 0.9600 . ?
C12 H12c 0.9600 . ?
C7 H7 0.9300 . ?
C19 C23 1.342(9) . ?
C19 C20 1.418(7) . ?
C19 H19 0.9300 . ?
C23 C22 1.413(7) . ?
C23 H23 0.9300 . ?
C22 C21 1.408(7) . ?
C22 H22 0.9300 . ?
C21 C20 1.429(6) . ?
C21 H21 0.9300 . ?
C20 H20 0.9300 . ?
C28 H28 0.9300 . ?
C28 C24 1.413(4) . ?
C28 C27 1.431(4) . ?
C24 H24 0.9300 . ?
C24 C25 1.397(4) . ?
C25 H25 0.9300 . ?
C25 C26 1.400(4) . ?
C26 H26 0.9300 . ?
C26 C27 1.432(4) . ?
C27 C29 1.453(4) . ?
C29 C30 1.493(4) . ?
C31 C32 1.506(4) . ?
C32 C33 1.377(4) . ?
C32 C36 1.383(4) . ?
C33 H33 0.9300 . ?
C33 C34 1.380(4) . ?
C34 H34 0.9300 . ?
C35 H35 0.9300 . ?
C35 C36 1.373(4) . ?
C36 H36 0.9300 . ?
C30 H30a 0.9600 . ?
C30 H30b 0.9600 . ?
C30 H30c 0.9600 . ?
C4a C5a 1.4200 . ?
C4a C3a 1.4200 . ?
C4a H4a 0.9300 . ?
C5a C1a 1.4200 . ?
C5a H5a 0.9300 . ?
C1a C2a 1.4200 . ?
C1a H1a 0.9300 . ?
C2a C3a 1.4200 . ?
C2a H2aa 0.9300 . ?
C3a H3a 0.9300 . ?
C19a C23a 1.4200 . ?
C19a C20a 1.4200 . ?
C19a H19a 0.9300 . ?
C23a C22a 1.4200 . ?
C23a H23a 0.9300 . ?
C22a C21a 1.4200 . ?
C22a H22a 0.9300 . ?
C21a C20a 1.4200 . ?
C21a H21a 0.9300 . ?
C20a H20a 0.9300 . ?

loop_
_geom_torsion_atom_site_label_1
_geom_torsion_atom_site_label_2
_geom_torsion_atom_site_label_3
_geom_torsion_atom_site_label_4
_geom_torsion
_geom_torsion_site_symmetry_1
_geom_torsion_site_symmetry_2
_geom_torsion_site_symmetry_3
_geom_torsion_site_symmetry_4
_geom_torsion_publ_flag
Fe1 C4 C5 C1 -59.9(4) . . . . ?
Fe1 C4 C3 C2 59.6(4) . . . . ?
Fe1 C5 C4 C3 60.0(3) . . . . ?
Fe1 C5 C1 C2 -59.6(4) . . . . ?
Fe1 C1 C5 C4 59.5(4) . . . . ?
Fe1 C1 C2 C3 -59.3(4) . . . . ?
Fe1 C2 C1 C5 59.3(4) . . . . ?
Fe1 C2 C3 C4 -59.7(3) . . . . ?
Fe1 C3 C4 C5 -59.6(4) . . . . ?
Fe1 C3 C2 C1 59.7(4) . . . . ?
Fe1 C6 C10 C9 58.2(2) . . . . ?
Fe1 C6 C7 C8 -59.60(17) . . . . ?
Fe1 C10 C6 C7 -59.08(19) . . . . ?
Fe1 C10 C9 C8 59.67(19) . . . . ?
Fe1 C9 C10 C6 -58.4(2) . . . . ?
Fe1 C9 C8 C11 -118.80(14) . . . . ?
Fe1 C9 C8 C7 59.06(17) . . . . ?
Fe1 C8 C9 C10 -60.2(2) . . . . ?
Fe1 C8 C11 N1 -103.0(2) . . . . ?
Fe1 C8 C11 C12 78.0(2) . . . . ?
Fe1 C8 C7 C6 59.82(18) . . . . ?
Fe1 C7 C6 C10 59.8(2) . . . . ?
Fe1 C7 C8 C9 -59.24(18) . . . . ?
Fe1 C7 C8 C11 118.57(15) . . . . ?
Fe1 C1a C5a C4a 60.0(14) . . . . ?
Fe1 C1a C2a C3a -62.5(15) . . . . ?
Fe1 C2a C1a C5a 62.5(15) . . . . ?
Fe1 C2a C3a C4a -61.1(15) . . . . ?
Fe2 C23 C19 C20 -58.7(3) . . . . ?
Fe2 C23 C22 C21 59.9(3) . . . . ?
Fe2 C22 C23 C19 -59.9(3) . . . . ?
Fe2 C22 C21 C20 59.9(3) . . . . ?
Fe2 C21 C22 C23 -60.3(3) . . . . ?
Fe2 C21 C20 C19 60.6(3) . . . . ?
Fe2 C20 C19 C23 59.3(4) . . . . ?
Fe2 C20 C21 C22 -60.0(3) . . . . ?
Fe2 C28 C24 C25 58.4(2) . . . . ?
Fe2 C28 C27 C26 -59.36(17) . . . . ?
Fe2 C28 C27 C29 119.13(14) . . . . ?
Fe2 C24 C28 C27 -59.77(19) . . . . ?
Fe2 C24 C25 C26 59.45(19) . . . . ?
Fe2 C25 C24 C28 -58.1(2) . . . . ?
Fe2 C25 C26 C27 59.15(17) . . . . ?
Fe2 C26 C25 C24 -60.0(2) . . . . ?
Fe2 C26 C27 C28 59.37(19) . . . . ?
Fe2 C26 C27 C29 -119.07(15) . . . . ?
Fe2 C27 C28 C24 60.2(2) . . . . ?
Fe2 C27 C26 C25 -59.37(18) . . . . ?
Fe2 C27 C29 N4 102.3(2) . . . . ?
Fe2 C27 C29 C30 -78.4(2) . . . . ?
Fe2 C19a C23a C22a 60.6(14) . . . . ?
Fe2 C19a C20a C21a -61.1(13) . . . . ?
Fe2 C23a C19a C20a -60.6(13) . . . . ?
Fe2 C23a C22a C21a 58.5(13) . . . . ?
Fe2 C20a C19a C23a 61.1(13) . . . . ?
Fe2 C20a C21a C22a -59.2(13) . . . . ?
O1 C13 N2 N1 -2.9(4) . . . . ?
O1 C13 C14 C15 24.4(3) . . . . ?
O1 C13 C14 C18 -153.4(3) . . . . ?
N5 N4 C29 C27 -175.6(2) . . . . ?
N5 N4 C29 C30 5.1(3) . . . . ?
N5 C31 C32 C33 157.3(3) . . . . ?
N5 C31 C32 C36 -24.3(3) . . . . ?
O2 C31 C32 C33 -25.3(4) . . . . ?
O2 C31 C32 C36 153.2(3) . . . . ?
N1 N2 C13 C14 179.0(2) . . . . ?
N1 C11 C8 C9 -14.7(3) . . . . ?
N1 C11 C8 C7 167.9(2) . . . . ?
N2 C13 C14 C15 -157.4(3) . . . . ?
N2 C13 C14 C18 24.8(3) . . . . ?
N3 C16 C15 C14 2.0(4) . . . . ?
N3 C17 C18 C14 1.6(4) . . . . ?
N4 C29 C27 C28 14.1(3) . . . . ?
N4 C29 C27 C26 -167.7(2) . . . . ?
N6 C34 C33 C32 -1.2(4) . . . . ?
N6 C35 C36 C32 -1.3(3) . . . . ?
C4 C5 C1 C2 -0.1(5) . . . . ?
C4 C3 C2 C1 -0.0(5) . . . . ?
C5 C1 C2 C3 0.1(6) . . . . ?
C6 C10 C9 C8 1.2(3) . . . . ?
C6 C7 C8 C9 0.6(3) . . . . ?
C6 C7 C8 C11 178.4(2) . . . . ?
C10 C9 C8 C11 -179.0(2) . . . . ?
C10 C9 C8 C7 -1.1(3) . . . . ?
C9 C8 C11 C12 166.4(3) . . . . ?
C13 C14 C15 C16 179.6(3) . . . . ?
C13 C14 C18 C17 178.5(3) . . . . ?
C19 C23 C22 C21 -0.0(5) . . . . ?
C19 C20 C21 C22 0.6(4) . . . . ?
C23 C22 C21 C20 -0.4(4) . . . . ?
C28 C24 C25 C26 1.3(3) . . . . ?
C28 C27 C26 C25 -0.0(3) . . . . ?
C28 C27 C29 C30 -166.6(3) . . . . ?
C24 C25 C26 C27 -0.8(3) . . . . ?
C25 C26 C27 C29 -178.4(2) . . . . ?
C26 C27 C29 C30 11.5(3) . . . . ?
C31 C32 C33 C34 -179.9(3) . . . . ?
C31 C32 C36 C35 -178.9(3) . . . . ?
C4a C5a C1a C2a -0.0(18) . . . . ?
C4a C3a C2a C1a -0.0(18) . . . . ?
C5a C1a C2a C3a 0(2) . . . . ?
C19a C23a C22a C21a -0.0(18) . . . . ?
C19a C20a C21a C22a 0.0(18) . . . . ?
C23a C22a C21a C20a -0.0(19) . . . . ?

loop_
_restr_U_similar_atom_site_label_1
_restr_U_similar_atom_site_label_2
_restr_U_similar_weight_param
C4a C5a 0.0100
C4a C3a 0.0100
C5a C1a 0.0100
C1a C2a 0.0100
C2a C3a 0.0100
C19a C23a 0.0100
C19a C20a 0.0100
C23a C22a 0.0100
C22a C21a 0.0100
C21a C20a 0.0100

loop_
_smtbx_masks_void_nr
_smtbx_masks_void_average_x
_smtbx_masks_void_average_y
_smtbx_masks_void_average_z
_smtbx_masks_void_volume
_smtbx_masks_void_count_electrons
_smtbx_masks_void_content
1 0.000 -0.594 0.500 125.7 29.2 '1 MeCN'
2 0.500 -0.040 0.500 125.7 29.2 '1 MeCN'

loop_
_restr_rigu_atom_site_label_1
_restr_rigu_atom_site_label_2
_restr_rigu_target_weight_param
_restr_rigu_u13_diff
_restr_rigu_u23_diff
_restr_rigu_u33_diff
C4 C5 0.004000 0.029760 0.018383 0.014372
C4 C1 0.004000 0.025888 -0.054982 -0.015562
C4 C2 0.004000 -0.016590 -0.022159 0.008100
C4 C3 0.004000 0.016911 -0.003290 -0.004549
C5 C1 0.004000 -0.016118 -0.018001 -0.014113
C5 C2 0.004000 -0.034525 -0.022074 0.016465
C5 C3 0.004000 0.010402 -0.023545 0.012288
C1 C2 0.004000 -0.018951 -0.024713 0.000433
C1 C3 0.004000 0.020650 -0.033140 0.021681
C2 C3 0.004000 0.016191 -0.015695 -0.001203
C19 C23 0.004000 0.020044 0.026387 -0.000927
C19 C22 0.004000 0.037828 0.037538 -0.002565
C19 C21 0.004000 0.016131 -0.000201 0.010060
C19 C20 0.004000 0.012051 -0.024058 -0.008431
C23 C22 0.004000 0.014916 0.004165 -0.008136
C23 C21 0.004000 0.002190 -0.007667 0.022531
C23 C20 0.004000 0.018591 -0.047458 0.007045
C22 C21 0.004000 0.005308 -0.001201 0.005089
C22 C20 0.004000 0.028224 -0.047873 -0.002287
C21 C20 0.004000 0.019516 -0.003232 -0.003282
